data_4024464
loop_
_publ_author_name
'Ying-ming Pan'
'Fei-jian Zheng'
'Hai-xin Lin'
'Zhuang-ping Zhan'

_publ_section_title
;
Br\/onsted Acid-Catalyzed Propargylation/Cycloisomerization Tandem Reaction:
One-Pot Synthesis of Substituted Oxazoles from Propargylic Alcohols and
Amides
;
_journal_name_full 'Journal of Organic Chemistry'
_journal_page_first 3148
_journal_page_last 3151
_journal_paper_doi 10.1021/jo8027533
_journal_volume 74
_journal_year 2009
_chemical_formula_sum 'C21 H23 N O3 Si'
_chemical_formula_weight 365.49
_chemical_name_systematic
; 
 ? 
;
_space_group_IT_number 14
_symmetry_cell_setting monoclinic
_symmetry_space_group_name_Hall '-P 2yn'
_symmetry_space_group_name_H-M 'P 1 21/n 1'
_atom_sites_solution_hydrogens geom
_atom_sites_solution_primary direct
_atom_sites_solution_secondary difmap
_audit_creation_method SHELXL-97
_cell_angle_alpha 90.00
_cell_angle_beta 95.358(4)
_cell_angle_gamma 90.00
_cell_formula_units_Z 4
_cell_length_a 6.3537(14)
_cell_length_b 14.909(3)
_cell_length_c 20.965(5)
_cell_measurement_reflns_used 3280
_cell_measurement_temperature 273(2)
_cell_measurement_theta_max 27.44
_cell_measurement_theta_min 2.38
_cell_volume 1977.2(8)
_computing_data_collection 'Bruker SMART'
_computing_structure_refinement 'SHELXL-97 (Sheldrick, 1997)'
_computing_structure_solution 'SHELXS-97 (Sheldrick, 1990)'
_diffrn_ambient_temperature 273(2)
_diffrn_measured_fraction_theta_full 0.972
_diffrn_measured_fraction_theta_max 0.972
_diffrn_measurement_device_type 'CCD area detector'
_diffrn_measurement_method 'phi and omega scans'
_diffrn_radiation_monochromator graphite
_diffrn_radiation_source 'fine-focus sealed tube'
_diffrn_radiation_type MoK\a
_diffrn_radiation_wavelength 0.71073
_diffrn_reflns_av_R_equivalents 0.0235
_diffrn_reflns_av_sigmaI/netI 0.0420
_diffrn_reflns_limit_h_max 7
_diffrn_reflns_limit_h_min -7
_diffrn_reflns_limit_k_max 18
_diffrn_reflns_limit_k_min -15
_diffrn_reflns_limit_l_max 25
_diffrn_reflns_limit_l_min -16
_diffrn_reflns_number 6982
_diffrn_reflns_theta_full 26.00
_diffrn_reflns_theta_max 26.00
_diffrn_reflns_theta_min 1.68
_exptl_absorpt_coefficient_mu 0.492
_exptl_absorpt_correction_type none
_exptl_crystal_colour white
_exptl_crystal_density_diffrn 1.553
_exptl_crystal_density_meas 0
_exptl_crystal_density_method 'not measured'
_exptl_crystal_description needle
_exptl_crystal_F_000 936
_exptl_crystal_size_max 0.6
_exptl_crystal_size_mid 0.35
_exptl_crystal_size_min 0.2
_refine_diff_density_max 0.332
_refine_diff_density_min -0.199
_refine_diff_density_rms 0.045
_refine_ls_extinction_method none
_refine_ls_goodness_of_fit_ref 1.201
_refine_ls_hydrogen_treatment mixed
_refine_ls_matrix_type full
_refine_ls_number_parameters 235
_refine_ls_number_reflns 3769
_refine_ls_number_restraints 0
_refine_ls_restrained_S_all 1.201
_refine_ls_R_factor_all 0.0838
_refine_ls_R_factor_gt 0.0709
_refine_ls_shift/su_max 0.012
_refine_ls_shift/su_mean 0.002
_refine_ls_structure_factor_coef Fsqd
_refine_ls_weighting_details 'calc w=1/[\s^2^(Fo^2^)+(0.0651P)^2^+0.7426P] where P=(Fo^2^+2Fc^2^)/3'
_refine_ls_weighting_scheme calc
_refine_ls_wR_factor_gt 0.1757
_refine_ls_wR_factor_ref 0.1739
_reflns_number_gt 3184
_reflns_number_total 3769
_reflns_threshold_expression >2sigma(I)
_cod_data_source_file jo8027533_si_002.cif
_cod_data_source_block p
_cod_depositor_comments
;
The following automatic conversions were performed:
'_symmetry_cell_setting' value 'Monoclinic' changed to 'monoclinic'
according to '/home/saulius/struct/CIF-dictionaries/cif_core.dic'
dictionary named 'cif_core.dic' version 2.4.1 from 2010-06-29.

Automatic conversion script
Id: cif_fix_enum 1527 2010-12-29 10:47:43Z saulius 
;
_cod_original_sg_symbol_H-M P2(1)/n
_cod_database_code 4024464

loop_
_symmetry_equiv_pos_as_xyz
'x, y, z'
'-x+1/2, y+1/2, -z+1/2'
'-x, -y, -z'
'x-1/2, -y-1/2, z-1/2'

loop_
_atom_site_label
_atom_site_type_symbol
_atom_site_fract_x
_atom_site_fract_y
_atom_site_fract_z
_atom_site_U_iso_or_equiv
_atom_site_adp_type
_atom_site_occupancy
_atom_site_symmetry_multiplicity
_atom_site_calc_flag
_atom_site_refinement_flags
_atom_site_disorder_assembly
_atom_site_disorder_group
Si1 Si 0.35717(14) 0.56636(6) 0.20134(4) 0.0563(3) Uani 1 1 d . . .
O1 O 0.0620(3) 0.73479(13) 0.11832(9) 0.0500(5) Uani 1 1 d . . .
N1 N 0.2464(4) 0.82009(16) 0.05732(11) 0.0487(6) Uani 1 1 d . . .
C5 C 0.5152(4) 0.71278(19) 0.02480(13) 0.0447(6) Uani 1 1 d . . .
O2 O 1.1347(4) 0.58516(15) -0.07880(13) 0.0715(7) Uani 1 1 d . . .
O3 O 1.0985(4) 0.72361(16) -0.11793(12) 0.0708(7) Uani 1 1 d . . .
C8 C 0.8634(4) 0.67848(19) -0.04448(14) 0.0476(7) Uani 1 1 d . . .
C3 C 0.3318(4) 0.73319(19) 0.06013(13) 0.0456(6) Uani 1 1 d . . .
C10 C 0.5982(5) 0.7794(2) -0.01205(15) 0.0524(7) Uani 1 1 d . . .
H8A H 0.5382 0.8363 -0.0135 0.063 Uiso 1 1 calc R . .
C9 C 0.7679(5) 0.7621(2) -0.04644(16) 0.0560(8) Uani 1 1 d . . .
H9A H 0.8193 0.8072 -0.0714 0.067 Uiso 1 1 calc R . .
C7 C 0.7832(5) 0.6129(2) -0.00703(14) 0.0516(7) Uani 1 1 d . . .
H10A H 0.8461 0.5565 -0.0047 0.062 Uiso 1 1 calc R . .
C12 C -0.0585(5) 0.8877(2) 0.10480(13) 0.0494(7) Uani 1 1 d . . .
C1 C 0.0896(5) 0.81671(19) 0.09172(14) 0.0479(7) Uani 1 1 d . . .
C6 C 0.6131(5) 0.6291(2) 0.02678(14) 0.0510(7) Uani 1 1 d . . .
H13A H 0.5621 0.5836 0.0515 0.061 Uiso 1 1 calc R . .
C11 C 1.0457(5) 0.6559(2) -0.08078(15) 0.0523(7) Uani 1 1 d . . .
C2 C 0.2175(4) 0.68120(19) 0.09683(13) 0.0460(6) Uani 1 1 d . . .
C14 C -0.3775(6) 0.9383(3) 0.14533(18) 0.0747(10) Uani 1 1 d . . .
H16A H -0.4947 0.9267 0.1675 0.090 Uiso 1 1 calc R . .
C4 C 0.2151(5) 0.58805(19) 0.11974(14) 0.0510(7) Uani 1 1 d . . .
H17A H 0.2777 0.5503 0.0889 0.061 Uiso 1 1 calc R . .
H17B H 0.0690 0.5695 0.1205 0.061 Uiso 1 1 calc R . .
C17 C -0.0296(6) 0.9729(2) 0.08085(16) 0.0628(8) Uani 1 1 d . . .
H18A H 0.0879 0.9851 0.0590 0.075 Uiso 1 1 calc R . .
C13 C -0.2334(5) 0.8705(2) 0.13714(16) 0.0613(8) Uani 1 1 d . . .
H19A H -0.2545 0.8135 0.1534 0.074 Uiso 1 1 calc R . .
C16 C -0.1745(6) 1.0399(3) 0.0893(2) 0.0767(11) Uani 1 1 d . . .
H20A H -0.1540 1.0972 0.0733 0.092 Uiso 1 1 calc R . .
C15 C -0.3489(6) 1.0221(3) 0.12113(19) 0.0755(10) Uani 1 1 d . . .
H H -0.4476 1.0669 0.1263 0.091 Uiso 1 1 calc R . .
C20 C 0.6477(6) 0.5793(3) 0.19829(19) 0.0797(11) Uani 1 1 d . . .
H22A H 0.7186 0.5682 0.2400 0.120 Uiso 1 1 calc R . .
H22B H 0.6782 0.6392 0.1850 0.120 Uiso 1 1 calc R . .
H22C H 0.6960 0.5371 0.1683 0.120 Uiso 1 1 calc R . .
C19 C 0.2939(7) 0.4490(3) 0.2225(2) 0.0835(12) Uani 1 1 d . . .
H23A H 0.3633 0.4347 0.2639 0.125 Uiso 1 1 calc R . .
H23B H 0.3419 0.4089 0.1910 0.125 Uiso 1 1 calc R . .
H23C H 0.1438 0.4428 0.2234 0.125 Uiso 1 1 calc R . .
C21 C 1.2678(7) 0.7057(3) -0.1573(2) 0.0872(13) Uani 1 1 d . . .
H24A H 1.2952 0.7584 -0.1814 0.131 Uiso 1 1 calc R . .
H24B H 1.2281 0.6573 -0.1861 0.131 Uiso 1 1 calc R . .
H24C H 1.3929 0.6896 -0.1305 0.131 Uiso 1 1 calc R . .
C18 C 0.2594(8) 0.6466(3) 0.2597(2) 0.0963(14) Uani 1 1 d . . .
H25A H 0.3314 0.6360 0.3013 0.144 Uiso 1 1 calc R . .
H25B H 0.1102 0.6382 0.2614 0.144 Uiso 1 1 calc R . .
H25C H 0.2860 0.7068 0.2465 0.144 Uiso 1 1 calc R . .

loop_
_atom_site_aniso_label
_atom_site_aniso_U_11
_atom_site_aniso_U_22
_atom_site_aniso_U_33
_atom_site_aniso_U_23
_atom_site_aniso_U_13
_atom_site_aniso_U_12
Si1 0.0498(5) 0.0717(6) 0.0482(5) 0.0065(4) 0.0094(4) 0.0013(4)
O1 0.0460(12) 0.0576(12) 0.0476(11) -0.0007(9) 0.0117(9) -0.0002(9)
N1 0.0444(14) 0.0523(14) 0.0501(14) 0.0005(11) 0.0082(11) 0.0031(10)
C5 0.0412(15) 0.0522(16) 0.0402(14) -0.0003(12) 0.0016(11) 0.0020(12)
O2 0.0643(16) 0.0602(14) 0.0930(19) -0.0066(13) 0.0245(13) 0.0132(11)
O3 0.0687(16) 0.0710(15) 0.0784(17) 0.0058(13) 0.0364(13) 0.0116(12)
C8 0.0410(16) 0.0533(16) 0.0485(16) -0.0039(13) 0.0040(12) 0.0039(12)
C3 0.0410(15) 0.0502(15) 0.0454(15) -0.0033(12) 0.0026(12) 0.0032(12)
C10 0.0486(17) 0.0481(16) 0.0619(19) 0.0062(14) 0.0122(14) 0.0070(12)
C9 0.0517(19) 0.0567(18) 0.0616(19) 0.0125(15) 0.0167(15) 0.0031(14)
C7 0.0518(18) 0.0530(17) 0.0501(16) -0.0023(13) 0.0060(13) 0.0077(13)
C12 0.0435(16) 0.0610(17) 0.0439(15) -0.0104(13) 0.0057(12) 0.0000(13)
C1 0.0433(16) 0.0551(16) 0.0456(15) -0.0034(13) 0.0056(12) 0.0001(12)
C6 0.0557(18) 0.0500(16) 0.0487(16) 0.0039(13) 0.0119(13) 0.0035(13)
C11 0.0454(17) 0.0566(17) 0.0558(18) -0.0056(14) 0.0090(13) -0.0013(13)
C2 0.0416(15) 0.0545(16) 0.0419(14) -0.0025(12) 0.0044(12) -0.0024(12)
C14 0.063(2) 0.093(3) 0.071(2) -0.022(2) 0.0252(18) 0.0027(19)
C4 0.0507(17) 0.0512(16) 0.0519(17) 0.0006(13) 0.0096(13) -0.0044(13)
C17 0.060(2) 0.067(2) 0.063(2) -0.0006(17) 0.0175(16) 0.0064(16)
C13 0.058(2) 0.067(2) 0.061(2) -0.0081(16) 0.0167(15) -0.0019(15)
C16 0.077(3) 0.068(2) 0.087(3) -0.002(2) 0.017(2) 0.0134(18)
C15 0.072(2) 0.080(2) 0.077(3) -0.013(2) 0.0161(19) 0.0221(19)
C20 0.055(2) 0.109(3) 0.075(3) 0.013(2) 0.0054(18) -0.002(2)
C19 0.088(3) 0.088(3) 0.077(3) 0.025(2) 0.018(2) -0.002(2)
C21 0.074(3) 0.100(3) 0.095(3) 0.003(2) 0.048(2) 0.003(2)
C18 0.090(3) 0.131(4) 0.067(3) -0.023(3) 0.006(2) 0.018(3)

loop_
_atom_type_symbol
_atom_type_description
_atom_type_scat_dispersion_real
_atom_type_scat_dispersion_imag
_atom_type_scat_source
C C 0.0033 0.0016 'International Tables Vol C Tables 4.2.6.8 and 6.1.1.4'
H H 0.0000 0.0000 'International Tables Vol C Tables 4.2.6.8 and 6.1.1.4'
N N 0.0061 0.0033 'International Tables Vol C Tables 4.2.6.8 and 6.1.1.4'
O O 0.0106 0.0060 'International Tables Vol C Tables 4.2.6.8 and 6.1.1.4'
Si Si 0.0817 0.0704 'International Tables Vol C Tables 4.2.6.8 and 6.1.1.4'

loop_
_geom_angle_atom_site_label_1
_geom_angle_atom_site_label_2
_geom_angle_atom_site_label_3
_geom_angle
_geom_angle_site_symmetry_1
_geom_angle_site_symmetry_3
_geom_angle_publ_flag
C19 Si1 C18 110.8(2) . . ?
C19 Si1 C20 110.04(19) . . ?
C18 Si1 C20 110.4(2) . . ?
C19 Si1 C4 106.36(17) . . ?
C18 Si1 C4 109.01(18) . . ?
C20 Si1 C4 110.05(16) . . ?
C1 O1 C2 105.2(2) . . ?
C1 N1 C3 104.9(2) . . ?
C10 C5 C6 117.6(3) . . ?
C10 C5 C3 119.4(3) . . ?
C6 C5 C3 122.9(3) . . ?
C11 O3 C21 115.8(3) . . ?
C7 C8 C9 118.1(3) . . ?
C7 C8 C11 118.6(3) . . ?
C9 C8 C11 123.3(3) . . ?
C2 C3 N1 109.1(3) . . ?
C2 C3 C5 131.5(3) . . ?
N1 C3 C5 119.4(3) . . ?
C9 C10 C5 120.9(3) . . ?
C10 C9 C8 121.0(3) . . ?
C6 C7 C8 121.3(3) . . ?
C13 C12 C17 119.3(3) . . ?
C13 C12 C1 121.4(3) . . ?
C17 C12 C1 119.2(3) . . ?
N1 C1 O1 113.7(2) . . ?
N1 C1 C12 128.7(3) . . ?
O1 C1 C12 117.7(2) . . ?
C7 C6 C5 121.1(3) . . ?
O2 C11 O3 122.9(3) . . ?
O2 C11 C8 124.9(3) . . ?
O3 C11 C8 112.3(3) . . ?
C3 C2 O1 107.1(2) . . ?
C3 C2 C4 138.6(3) . . ?
O1 C2 C4 114.3(2) . . ?
C15 C14 C13 120.6(3) . . ?
C2 C4 Si1 116.1(2) . . ?
C16 C17 C12 120.3(3) . . ?
C12 C13 C14 119.8(3) . . ?
C15 C16 C17 120.0(4) . . ?
C14 C15 C16 119.9(3) . . ?

loop_
_geom_bond_atom_site_label_1
_geom_bond_atom_site_label_2
_geom_bond_distance
_geom_bond_site_symmetry_2
_geom_bond_publ_flag
Si1 C19 1.858(4) . ?
Si1 C18 1.859(4) . ?
Si1 C20 1.863(4) . ?
Si1 C4 1.886(3) . ?
O1 C1 1.361(3) . ?
O1 C2 1.378(3) . ?
N1 C1 1.285(4) . ?
N1 C3 1.404(4) . ?
C5 C10 1.392(4) . ?
C5 C6 1.393(4) . ?
C5 C3 1.470(4) . ?
O2 C11 1.196(4) . ?
O3 C11 1.336(4) . ?
O3 C21 1.440(4) . ?
C8 C7 1.381(4) . ?
C8 C9 1.385(4) . ?
C8 C11 1.483(4) . ?
C3 C2 1.351(4) . ?
C10 C9 1.376(4) . ?
C7 C6 1.368(4) . ?
C12 C13 1.379(4) . ?
C12 C17 1.384(4) . ?
C12 C1 1.459(4) . ?
C2 C4 1.470(4) . ?
C14 C15 1.367(5) . ?
C14 C13 1.385(5) . ?
C17 C16 1.381(5) . ?
C16 C15 1.372(5) . ?

loop_
_cod_related_entry_id
_cod_related_entry_database
_cod_related_entry_code
1 ChemSpider 30658930
